data_7156460
loop_
_publ_author_name
'Liu, Qiuhua'
'Zhang, Jinjin'
'Tang, Min'
'Yang, Yan'
'Zhang, Jian'
'Zhou, Zaichun'

_publ_section_title
;
 Geometric deconstruction of core and electron activation of a \p-system
 in a series of deformed porphyrins: mimics of heme.
;
_journal_issue 41
_journal_name_full 'Organic &amp; biomolecular chemistry'
_journal_page_first 7725
_journal_page_last 7736
_journal_paper_doi 10.1039/c8ob01959b
_journal_volume 16
_journal_year 2018
_chemical_formula_moiety 'C69 H74 Cl6 N4 O5'
_chemical_formula_sum 'C69 H74 Cl6 N4 O5'
_chemical_formula_weight 1252.02
_chemical_name_systematic oDL3tTtPP
_chemical_properties_physical Photo-sensitive
_space_group_crystal_system triclinic
_space_group_IT_number 2
_space_group_name_Hall '-P 1'
_space_group_name_H-M_alt 'P -1'
_symmetry_space_group_name_Hall '-P 1'
_symmetry_space_group_name_H-M 'P -1'
_atom_sites_solution_hydrogens mixed
_audit_creation_method SHELXL-2016/6
_audit_update_record
;
2018-09-20 deposited with the CCDC.
2018-09-27 downloaded from the CCDC.
;
_cell_angle_alpha 109.209(6)
_cell_angle_beta 103.622(6)
_cell_angle_gamma 95.483(5)
_cell_formula_units_Z 2
_cell_length_a 13.8646(9)
_cell_length_b 15.0707(10)
_cell_length_c 16.8583(11)
_cell_measurement_reflns_used 5239
_cell_measurement_temperature 293(2)
_cell_measurement_theta_max 71.1300
_cell_measurement_theta_min 3.4210
_cell_volume 3174.9(4)
_computing_structure_refinement 'SHELXL-2016/6 (Sheldrick, 2016)'
_diffrn_ambient_temperature 293(2)
_diffrn_measured_fraction_theta_full 0.991
_diffrn_measured_fraction_theta_max 0.991
_diffrn_measurement_device_type 'Xcalibur, Eos, Gemini'
_diffrn_radiation_type CuK\a
_diffrn_radiation_wavelength 1.54184
_diffrn_reflns_av_R_equivalents 0.0417
_diffrn_reflns_av_unetI/netI 0.0674
_diffrn_reflns_Laue_measured_fraction_full 0.991
_diffrn_reflns_Laue_measured_fraction_max 0.991
_diffrn_reflns_limit_h_max 14
_diffrn_reflns_limit_h_min -16
_diffrn_reflns_limit_k_max 18
_diffrn_reflns_limit_k_min -14
_diffrn_reflns_limit_l_max 20
_diffrn_reflns_limit_l_min -19
_diffrn_reflns_number 19540
_diffrn_reflns_point_group_measured_fraction_full 0.991
_diffrn_reflns_point_group_measured_fraction_max 0.991
_diffrn_reflns_theta_full 67.248
_diffrn_reflns_theta_max 67.248
_diffrn_reflns_theta_min 3.425
_diffrn_source 'Enhance (Cu) X-ray Source'
_exptl_absorpt_coefficient_mu 2.892
_exptl_crystal_colour purple
_exptl_crystal_density_diffrn 1.310
_exptl_crystal_description Bloc
_exptl_crystal_F_000 1316
_exptl_crystal_preparation Luminescent
_exptl_crystal_recrystallization_method 'Re-crystallisation from solvent: chloroform, methanol'
_exptl_crystal_size_max 0.080
_exptl_crystal_size_mid 0.070
_exptl_crystal_size_min 0.070
_refine_diff_density_max 0.990
_refine_diff_density_min -1.150
_refine_diff_density_rms 0.116
_refine_ls_extinction_method none
_refine_ls_goodness_of_fit_ref 1.196
_refine_ls_hydrogen_treatment constr
_refine_ls_matrix_type full
_refine_ls_number_parameters 874
_refine_ls_number_reflns 11266
_refine_ls_number_restraints 2630
_refine_ls_restrained_S_all 1.128
_refine_ls_R_factor_all 0.1372
_refine_ls_R_factor_gt 0.1076
_refine_ls_shift/su_max 0.000
_refine_ls_shift/su_mean 0.000
_refine_ls_structure_factor_coef Fsqd
_refine_ls_weighting_details 'w=1/[\s^2^(Fo^2^)+(0.1950P)^2^] where P=(Fo^2^+2Fc^2^)/3'
_refine_ls_weighting_scheme calc
_refine_ls_wR_factor_gt 0.2930
_refine_ls_wR_factor_ref 0.3350
_reflns_Friedel_coverage 0.000
_reflns_number_gt 7698
_reflns_number_total 11266
_reflns_threshold_expression 'I > 2\s(I)'
_cod_data_source_file c8ob01959b2.cif
_cod_data_source_block oDL3TtPP
_cod_depositor_comments 'Adding full bibliography for 7156452--7156463.cif.'
_cod_database_code 7156460
_shelx_shelxl_version_number 2016/6
_shelx_space_group_comment
;
The symmetry employed for this shelxl refinement is uniquely defined
by the following loop, which should always be used as a source of
symmetry information in preference to the above space-group names.
They are only intended as comments.
;
_shelx_estimated_absorpt_t_min 0.802
_shelx_estimated_absorpt_t_max 0.823

loop_
_space_group_symop_operation_xyz
'x, y, z'
'-x, -y, -z'

loop_
_atom_site_label
_atom_site_type_symbol
_atom_site_fract_x
_atom_site_fract_y
_atom_site_fract_z
_atom_site_U_iso_or_equiv
_atom_site_adp_type
_atom_site_occupancy
_atom_site_site_symmetry_order
_atom_site_calc_flag
_atom_site_refinement_flags_posn
_atom_site_refinement_flags_adp
_atom_site_refinement_flags_occupancy
_atom_site_disorder_assembly
_atom_site_disorder_group
Cl1 Cl 0.23475(10) 0.44518(9) 0.19299(9) 0.0554(4) Uani 1 1 d . U . . .
Cl2 Cl 0.06859(11) 0.30844(11) 0.05870(10) 0.0649(4) Uani 1 1 d . U . . .
Cl3 Cl 0.13014(13) 0.29544(12) 0.22980(12) 0.0715(5) Uani 1 1 d . U . . .
N1 N 0.9122(3) 0.4089(2) 0.8727(2) 0.0309(7) Uani 1 1 d . U . . .
H1 H 0.948053 0.445525 0.924429 0.037 Uiso 1 1 calc R U . . .
N2 N 1.1149(3) 0.5194(2) 0.9538(2) 0.0321(7) Uani 1 1 d . U . . .
N3 N 0.3862(3) 0.9503(3) 0.8804(3) 0.0386(8) Uani 1 1 d . U . . .
H3A H 0.435294 0.971598 0.927959 0.046 Uiso 1 1 calc R U . . .
N4 N 0.5775(3) 0.9057(3) 0.9451(3) 0.0405(9) Uani 1 1 d . U . . .
O1 O 0.7440(2) 0.2477(2) 1.0004(2) 0.0398(7) Uani 1 1 d . U . . .
O2 O 1.0815(3) 0.5955(2) 0.7596(2) 0.0469(8) Uani 1 1 d . U . . .
O3 O 0.3007(2) 1.2429(2) 0.9175(2) 0.0412(7) Uani 1 1 d . U . . .
O4 O 0.4710(3) 0.6589(3) 0.8474(2) 0.0593(9) Uani 1 1 d . U . . .
C1 C 0.6591(3) 0.2331(3) 0.9331(3) 0.0357(9) Uani 1 1 d . U . . .
C2 C 0.5744(4) 0.1645(3) 0.9087(3) 0.0408(10) Uani 1 1 d . U . . .
H2 H 0.571753 0.122404 0.938245 0.049 Uiso 1 1 calc R U . . .
C3 C 0.4923(4) 0.1579(3) 0.8395(3) 0.0432(10) Uani 1 1 d . U . . .
H3 H 0.434905 0.111607 0.824288 0.052 Uiso 1 1 calc R U . . .
C4 C 0.4933(3) 0.2178(3) 0.7928(3) 0.0393(10) Uani 1 1 d . U . . .
C5 C 0.5809(3) 0.2862(3) 0.8180(3) 0.0371(9) Uani 1 1 d . U . . .
H5 H 0.583084 0.327467 0.787508 0.044 Uiso 1 1 calc R U . . .
C6 C 0.6651(3) 0.2957(3) 0.8862(3) 0.0346(9) Uani 1 1 d . U . . .
C7 C 0.4031(4) 0.2139(4) 0.7183(3) 0.0458(11) Uani 1 1 d . U . . .
C8 C 0.4366(5) 0.2064(6) 0.6368(4) 0.0736(18) Uani 1 1 d . U . . .
H8A H 0.478287 0.265823 0.646518 0.110 Uiso 1 1 calc R U . . .
H8B H 0.378290 0.192851 0.587773 0.110 Uiso 1 1 calc R U . . .
H8C H 0.474481 0.155870 0.624792 0.110 Uiso 1 1 calc R U . . .
C9 C 0.3595(5) 0.3052(4) 0.7476(4) 0.0611(15) Uani 1 1 d . U . . .
H9A H 0.334980 0.307627 0.796911 0.092 Uiso 1 1 calc R U . . .
H9B H 0.304793 0.304747 0.700320 0.092 Uiso 1 1 calc R U . . .
H9C H 0.411265 0.360164 0.764033 0.092 Uiso 1 1 calc R U . . .
C10 C 0.3193(4) 0.1281(4) 0.6941(4) 0.0578(14) Uani 1 1 d . U . . .
H10A H 0.345814 0.070207 0.677725 0.087 Uiso 1 1 calc R U . . .
H10B H 0.265382 0.126679 0.645804 0.087 Uiso 1 1 calc R U . . .
H10C H 0.294175 0.133313 0.743526 0.087 Uiso 1 1 calc R U . . .
C11 C 0.7600(3) 0.3657(3) 0.9128(3) 0.0341(9) Uani 1 1 d . U . . .
C12 C 0.8181(3) 0.3580(3) 0.8534(3) 0.0336(9) Uani 1 1 d . U . . .
C13 C 0.7860(3) 0.3037(3) 0.7607(3) 0.0352(9) Uani 1 1 d . U . . .
H13 H 0.726111 0.259775 0.729542 0.042 Uiso 1 1 calc R U . . .
C14 C 0.8606(3) 0.3291(3) 0.7271(3) 0.0349(9) Uani 1 1 d . U . . .
H14 H 0.858524 0.307710 0.668215 0.042 Uiso 1 1 calc R U . . .
C15 C 0.9421(3) 0.3939(3) 0.7978(3) 0.0332(9) Uani 1 1 d . U . . .
C16 C 1.0371(3) 0.4298(3) 0.7950(3) 0.0333(9) Uani 1 1 d . U . . .
C17 C 1.1189(3) 0.4792(3) 0.8695(3) 0.0320(8) Uani 1 1 d . U . . .
C18 C 1.2222(3) 0.4952(3) 0.8656(3) 0.0348(9) Uani 1 1 d . U . . .
H18 H 1.244938 0.471546 0.816392 0.042 Uiso 1 1 calc R U . . .
C19 C 1.2788(3) 0.5507(3) 0.9466(3) 0.0370(9) Uani 1 1 d . U . . .
H19 H 1.348193 0.573102 0.964630 0.044 Uiso 1 1 calc R U . . .
C20 C 1.2094(3) 0.5689(3) 1.0011(3) 0.0334(9) Uani 1 1 d . U . . .
C21 C 1.0535(3) 0.4238(3) 0.7091(3) 0.0379(9) Uani 1 1 d . U . . .
C22 C 1.0780(4) 0.5074(4) 0.6948(3) 0.0429(10) Uani 1 1 d . U . . .
C23 C 1.0952(4) 0.5040(4) 0.6167(4) 0.0544(12) Uani 1 1 d . U . . .
H23 H 1.112916 0.560417 0.607853 0.065 Uiso 1 1 calc R U . . .
C24 C 1.0859(5) 0.4162(5) 0.5512(4) 0.0621(14) Uani 1 1 d . U . . .
H24 H 1.096864 0.414636 0.498463 0.074 Uiso 1 1 calc R U . . .
C25 C 1.0608(4) 0.3315(5) 0.5621(3) 0.0570(13) Uani 1 1 d . U . . .
C26 C 1.0443(4) 0.3368(4) 0.6423(3) 0.0452(11) Uani 1 1 d . U . . .
H26 H 1.026606 0.280380 0.651072 0.054 Uiso 1 1 calc R U . . .
C27 C 1.0512(5) 0.2354(5) 0.4889(4) 0.0741(18) Uani 1 1 d D U . . .
C28 C 0.9398(12) 0.189(2) 0.4718(17) 0.104(7) Uani 0.289(11) 1 d D U P A 1
H28A H 0.895905 0.230256 0.457801 0.156 Uiso 0.289(11) 1 calc R U P A 1
H28B H 0.931695 0.178478 0.523307 0.156 Uiso 0.289(11) 1 calc R U P A 1
H28C H 0.923070 0.128469 0.423696 0.156 Uiso 0.289(11) 1 calc R U P A 1
C29 C 1.106(2) 0.1637(16) 0.5174(16) 0.091(7) Uani 0.289(11) 1 d D U P A 1
H29A H 1.096515 0.106267 0.467495 0.137 Uiso 0.289(11) 1 calc R U P A 1
H29B H 1.078614 0.148873 0.559956 0.137 Uiso 0.289(11) 1 calc R U P A 1
H29C H 1.176468 0.190402 0.542804 0.137 Uiso 0.289(11) 1 calc R U P A 1
C30 C 1.034(3) 0.255(2) 0.4035(12) 0.095(7) Uani 0.289(11) 1 d D U P A 1
H30A H 1.008824 0.195811 0.354425 0.143 Uiso 0.289(11) 1 calc R U P A 1
H30B H 1.096148 0.285751 0.400829 0.143 Uiso 0.289(11) 1 calc R U P A 1
H30C H 0.984927 0.296128 0.401682 0.143 Uiso 0.289(11) 1 calc R U P A 1
C28' C 1.0303(10) 0.1497(6) 0.5147(7) 0.084(3) Uani 0.711(11) 1 d D U P A 2
H28D H 0.961519 0.140309 0.516543 0.126 Uiso 0.711(11) 1 calc R U P A 2
H28E H 1.074919 0.160915 0.571471 0.126 Uiso 0.711(11) 1 calc R U P A 2
H28F H 1.041249 0.093731 0.472512 0.126 Uiso 0.711(11) 1 calc R U P A 2
C29' C 1.1571(6) 0.2282(8) 0.4733(6) 0.082(3) Uani 0.711(11) 1 d D U P A 2
H29D H 1.152975 0.168504 0.427497 0.123 Uiso 0.711(11) 1 calc R U P A 2
H29E H 1.204829 0.231724 0.526245 0.123 Uiso 0.711(11) 1 calc R U P A 2
H29F H 1.178807 0.280113 0.456535 0.123 Uiso 0.711(11) 1 calc R U P A 2
C30' C 0.9795(9) 0.2297(9) 0.4038(6) 0.084(3) Uani 0.711(11) 1 d D U P A 2
H30D H 0.977143 0.170188 0.358474 0.125 Uiso 0.711(11) 1 calc R U P A 2
H30E H 1.002598 0.281863 0.387948 0.125 Uiso 0.711(11) 1 calc R U P A 2
H30F H 0.913135 0.233568 0.410925 0.125 Uiso 0.711(11) 1 calc R U P A 2
C31 C 1.1710(4) 0.6645(4) 0.7893(3) 0.0499(11) Uani 1 1 d . U . . .
H31A H 1.181506 0.682531 0.741305 0.060 Uiso 1 1 calc R U . . .
H31B H 1.228431 0.637953 0.810342 0.060 Uiso 1 1 calc R U . . .
C32 C 1.1627(4) 0.7528(4) 0.8633(3) 0.0473(11) Uani 1 1 d . U . . .
H32A H 1.142465 0.800317 0.838790 0.057 Uiso 1 1 calc R U . . .
H32B H 1.109620 0.734724 0.886677 0.057 Uiso 1 1 calc R U . . .
C33 C 1.2592(4) 0.7985(4) 0.9384(3) 0.0445(11) Uani 1 1 d . U . . .
H33A H 1.318152 0.788999 0.917326 0.053 Uiso 1 1 calc R U . . .
H33B H 1.261943 0.866615 0.965597 0.053 Uiso 1 1 calc R U . . .
C34 C 0.2035(3) 1.1962(3) 0.8962(3) 0.0385(10) Uani 1 1 d . U . . .
C35 C 0.1203(4) 1.2357(3) 0.8684(3) 0.0441(11) Uani 1 1 d . U . . .
H35 H 0.131070 1.296002 0.865008 0.053 Uiso 1 1 calc R U . . .
C36 C 0.0237(4) 1.1870(3) 0.8461(4) 0.0488(12) Uani 1 1 d . U . . .
H36 H -0.030200 1.215105 0.828438 0.059 Uiso 1 1 calc R U . . .
C37 C 0.0045(4) 1.0968(4) 0.8495(4) 0.0578(14) Uani 1 1 d . U . . .
C38 C 0.0877(4) 1.0560(4) 0.8742(4) 0.0528(12) Uani 1 1 d . U . . .
H38 H 0.076567 0.994865 0.875694 0.063 Uiso 1 1 calc R U . . .
C39 C 0.1859(3) 1.1039(3) 0.8963(3) 0.0414(10) Uani 1 1 d . U . . .
C40 C -0.1020(8) 1.0417(7) 0.8043(7) 0.050(3) Uani 0.488(10) 1 d D U P B 1
C41 C -0.1108(15) 0.9375(8) 0.8005(9) 0.051(3) Uani 0.488(10) 1 d D U P B 1
C42 C -0.1535(9) 1.0387(8) 0.7117(6) 0.062(3) Uani 0.488(10) 1 d D U P B 1
C43 C -0.1582(10) 1.0963(10) 0.8678(9) 0.062(3) Uani 0.488(10) 1 d D U P B 1
C40' C -0.1025(7) 1.0456(7) 0.8479(6) 0.047(2) Uani 0.512(10) 1 d D U P B 2
C41' C -0.1256(15) 0.9459(10) 0.7760(9) 0.068(4) Uani 0.512(10) 1 d D U P B 2
C42' C -0.1070(8) 1.0356(8) 0.9350(7) 0.063(3) Uani 0.512(10) 1 d D U P B 2
C43' C -0.1848(8) 1.1011(8) 0.8246(9) 0.058(3) Uani 0.512(10) 1 d D U P B 2
C44 C 0.2752(3) 1.0621(3) 0.9270(3) 0.0414(10) Uani 1 1 d . U . . .
C45 C 0.3020(3) 0.9901(3) 0.8649(3) 0.0388(10) Uani 1 1 d . U . . .
C46 C 0.2414(3) 0.9343(4) 0.7760(3) 0.0447(11) Uani 1 1 d . U . . .
H46 H 0.181498 0.946676 0.746760 0.054 Uiso 1 1 calc R U . . .
C47 C 0.2873(4) 0.8615(4) 0.7434(3) 0.0437(10) Uani 1 1 d . U . . .
H47 H 0.263094 0.813233 0.688357 0.052 Uiso 1 1 calc R U . . .
C48 C 0.3799(3) 0.8708(3) 0.8080(3) 0.0402(10) Uani 1 1 d . U . . .
C49 C 0.4539(4) 0.8148(4) 0.8003(3) 0.0414(10) Uani 1 1 d . U . . .
C50 C 0.5508(3) 0.8417(4) 0.8610(3) 0.0417(10) Uani 1 1 d . U . . .
C51 C 0.6364(4) 0.7977(4) 0.8436(3) 0.0466(11) Uani 1 1 d . U . . .
H51 H 0.638478 0.753058 0.790885 0.056 Uiso 1 1 calc R U . . .
C52 C 0.7116(4) 0.8343(4) 0.9185(4) 0.0481(11) Uani 1 1 d . U . . .
H52 H 0.776800 0.821529 0.926802 0.058 Uiso 1 1 calc R U . . .
C53 C 0.6734(3) 0.8967(3) 0.9836(3) 0.0401(10) Uani 1 1 d . U . . .
C54 C 0.4300(4) 0.7179(4) 0.7322(3) 0.0456(10) Uani 1 1 d . U . . .
C55 C 0.3982(4) 0.6995(5) 0.6415(3) 0.0556(12) Uani 1 1 d . U . . .
H55 H 0.394726 0.751179 0.623053 0.067 Uiso 1 1 calc R U . . .
C56 C 0.3720(4) 0.6078(6) 0.5786(4) 0.0699(17) Uani 1 1 d . U . . .
C57 C 0.3790(5) 0.5332(6) 0.6076(4) 0.0775(18) Uani 1 1 d . U . . .
H57 H 0.360897 0.471068 0.566526 0.093 Uiso 1 1 calc R U . . .
C58 C 0.4125(5) 0.5466(5) 0.6970(4) 0.0642(15) Uani 1 1 d . U . . .
H58 H 0.417652 0.494293 0.714378 0.077 Uiso 1 1 calc R U . . .
C59 C 0.4379(4) 0.6389(4) 0.7589(3) 0.0538(12) Uani 1 1 d . U . . .
C60 C 0.3402(13) 0.6174(14) 0.4814(10) 0.064(3) Uani 0.506(11) 1 d . U P C 1
C61 C 0.4114(10) 0.5649(14) 0.4355(8) 0.073(4) Uani 0.506(11) 1 d . U P C 1
H61A H 0.398565 0.566901 0.377705 0.109 Uiso 0.506(11) 1 calc R U P C 1
H61B H 0.400587 0.499481 0.431552 0.109 Uiso 0.506(11) 1 calc R U P C 1
H61C H 0.480023 0.594992 0.468289 0.109 Uiso 0.506(11) 1 calc R U P C 1
C62 C 0.2274(5) 0.5744(6) 0.4488(5) 0.0771(18) Uani 1 1 d . U . . .
H62A H 0.195371 0.604764 0.492577 0.116 Uiso 0.506(11) 1 d R U P C 1
H62B H 0.219246 0.507195 0.438396 0.116 Uiso 0.506(11) 1 d R U P C 1
H62C H 0.196818 0.583574 0.395420 0.116 Uiso 0.506(11) 1 d R U P C 1
H62D H 0.187841 0.522960 0.455596 0.116 Uiso 0.494(11) 1 d R U P C 2
H62E H 0.211072 0.566469 0.387977 0.116 Uiso 0.494(11) 1 d R U P C 2
H62F H 0.212668 0.634246 0.481704 0.116 Uiso 0.494(11) 1 d R U P C 2
C63 C 0.3445(10) 0.7121(10) 0.4692(7) 0.062(3) Uani 0.506(11) 1 d . U P C 1
H63A H 0.410783 0.750291 0.499256 0.094 Uiso 0.506(11) 1 calc R U P C 1
H63B H 0.295507 0.744797 0.492563 0.094 Uiso 0.506(11) 1 calc R U P C 1
H63C H 0.329805 0.701483 0.407848 0.094 Uiso 0.506(11) 1 calc R U P C 1
C64 C 0.5074(4) 0.5897(4) 0.8799(3) 0.0482(11) Uani 1 1 d . U . . .
C65 C 0.5572(4) 0.6388(4) 0.9778(4) 0.0556(13) Uani 1 1 d . U . . .
H65A H 0.526599 0.693670 0.999769 0.067 Uiso 1 1 calc R U . . .
H65B H 0.543146 0.594795 1.006460 0.067 Uiso 1 1 calc R U . . .
C66 C 0.6683(4) 0.6715(3) 1.0028(3) 0.0434(10) Uani 1 1 d . U . . .
H66A H 0.702543 0.621227 1.012725 0.052 Uiso 1 1 calc R U . . .
H66B H 0.686976 0.685611 0.955651 0.052 Uiso 1 1 calc R U . . .
C67 C 0.1166(4) 0.3731(4) 0.1708(4) 0.0519(13) Uani 1 1 d . U . . .
H67 H 0.069617 0.414438 0.189892 0.062 Uiso 1 1 calc R U . . .
C60' C 0.3315(13) 0.5732(12) 0.4807(10) 0.056(3) Uani 0.494(11) 1 d . U P C 2
C61' C 0.3324(13) 0.4666(10) 0.4273(8) 0.078(4) Uani 0.494(11) 1 d . U P C 2
H61D H 0.290212 0.424976 0.443204 0.117 Uiso 0.494(11) 1 calc R U P C 2
H61E H 0.400313 0.455135 0.440240 0.117 Uiso 0.494(11) 1 calc R U P C 2
H61F H 0.307401 0.454211 0.365816 0.117 Uiso 0.494(11) 1 calc R U P C 2
C63' C 0.3986(10) 0.6390(12) 0.4529(8) 0.063(3) Uani 0.494(11) 1 d . U P C 2
H63D H 0.366927 0.632623 0.393704 0.095 Uiso 0.494(11) 1 calc R U P C 2
H63E H 0.463537 0.620788 0.456830 0.095 Uiso 0.494(11) 1 calc R U P C 2
H63F H 0.406854 0.704248 0.491065 0.095 Uiso 0.494(11) 1 calc R U P C 2
C68 C 0.5802(10) 0.9150(7) 0.5937(7) 0.185(5) Uani 1 1 d D U . . .
H68 H 0.521301 0.891204 0.541854 0.222 Uiso 1 1 d R U . D .
Cl6 Cl 0.6355(5) 0.8142(4) 0.6027(3) 0.250(3) Uani 1 1 d D U . . .
Cl5 Cl 0.6659(7) 0.9928(5) 0.5764(4) 0.307(4) Uani 1 1 d D U . . .
Cl4 Cl 0.5398(4) 0.9615(4) 0.6825(3) 0.123(2) Uani 0.586(11) 1 d D U P D 1
Cl4' Cl 0.5865(12) 1.0312(11) 0.6747(9) 0.235(6) Uani 0.414(11) 1 d D U P D 2
O5 O 0.6272(10) 1.1010(10) 0.5483(8) 0.216(5) Uani 1 1 d . U . . .
H5A H 0.624672 1.088922 0.591870 0.323 Uiso 1 1 d R U . . .
C69 C 0.7183(13) 1.0822(14) 0.5273(11) 0.203(7) Uani 1 1 d . U . . .
H69A H 0.738563 1.125119 0.500378 0.305 Uiso 1 1 calc R U . . .
H69B H 0.707676 1.017391 0.487486 0.305 Uiso 1 1 calc R U . . .
H69C H 0.770203 1.091460 0.579849 0.305 Uiso 1 1 calc R U . . .

loop_
_atom_site_aniso_label
_atom_site_aniso_U_11
_atom_site_aniso_U_22
_atom_site_aniso_U_33
_atom_site_aniso_U_23
_atom_site_aniso_U_13
_atom_site_aniso_U_12
Cl1 0.0588(8) 0.0529(7) 0.0599(8) 0.0185(6) 0.0279(6) 0.0155(6)
Cl2 0.0491(8) 0.0754(9) 0.0663(9) 0.0150(7) 0.0209(6) 0.0219(7)
Cl3 0.0714(10) 0.0714(9) 0.0992(12) 0.0542(9) 0.0364(9) 0.0259(8)
N1 0.0323(17) 0.0392(18) 0.0300(16) 0.0177(14) 0.0154(14) 0.0119(14)
N2 0.0326(18) 0.0385(18) 0.0350(17) 0.0192(15) 0.0164(14) 0.0135(14)
N3 0.0314(18) 0.046(2) 0.049(2) 0.0296(17) 0.0120(16) 0.0112(16)
N4 0.0347(19) 0.048(2) 0.051(2) 0.0297(17) 0.0131(16) 0.0177(16)
O1 0.0400(17) 0.0491(17) 0.0420(16) 0.0269(14) 0.0176(13) 0.0098(14)
O2 0.0529(19) 0.0524(18) 0.0560(19) 0.0322(15) 0.0313(15) 0.0198(15)
O3 0.0388(17) 0.0411(16) 0.0497(18) 0.0194(14) 0.0178(14) 0.0114(13)
O4 0.098(3) 0.0516(19) 0.0415(18) 0.0215(15) 0.0306(18) 0.0312(18)
C1 0.035(2) 0.044(2) 0.038(2) 0.0182(18) 0.0207(18) 0.0145(18)
C2 0.048(3) 0.043(2) 0.046(2) 0.0238(19) 0.026(2) 0.013(2)
C3 0.040(2) 0.043(2) 0.048(2) 0.013(2) 0.023(2) 0.0053(19)
C4 0.039(2) 0.046(2) 0.035(2) 0.0111(18) 0.0186(18) 0.0118(19)
C5 0.041(2) 0.044(2) 0.038(2) 0.0216(18) 0.0193(18) 0.0159(18)
C6 0.037(2) 0.039(2) 0.037(2) 0.0166(17) 0.0201(17) 0.0145(17)
C7 0.038(2) 0.057(3) 0.040(2) 0.015(2) 0.011(2) 0.004(2)
C8 0.054(3) 0.114(5) 0.043(3) 0.027(3) 0.007(3) -0.004(3)
C9 0.055(3) 0.067(3) 0.058(3) 0.029(3) 0.000(3) 0.012(3)
C10 0.048(3) 0.063(3) 0.057(3) 0.019(3) 0.009(2) 0.005(3)
C11 0.035(2) 0.039(2) 0.037(2) 0.0211(17) 0.0142(17) 0.0132(17)
C12 0.036(2) 0.039(2) 0.033(2) 0.0192(17) 0.0118(17) 0.0141(17)
C13 0.032(2) 0.041(2) 0.036(2) 0.0159(17) 0.0120(17) 0.0085(17)
C14 0.037(2) 0.040(2) 0.034(2) 0.0161(17) 0.0148(17) 0.0121(18)
C15 0.038(2) 0.040(2) 0.0309(19) 0.0180(16) 0.0151(16) 0.0177(17)
C16 0.035(2) 0.041(2) 0.034(2) 0.0182(16) 0.0173(16) 0.0191(17)
C17 0.033(2) 0.036(2) 0.038(2) 0.0204(17) 0.0174(16) 0.0150(16)
C18 0.035(2) 0.041(2) 0.037(2) 0.0171(17) 0.0181(17) 0.0145(17)
C19 0.030(2) 0.045(2) 0.043(2) 0.0178(19) 0.0195(18) 0.0135(18)
C20 0.031(2) 0.038(2) 0.044(2) 0.0223(18) 0.0199(18) 0.0142(17)
C21 0.032(2) 0.055(2) 0.035(2) 0.0183(18) 0.0176(17) 0.0159(18)
C22 0.038(2) 0.062(3) 0.046(2) 0.031(2) 0.0231(19) 0.018(2)
C23 0.052(3) 0.075(3) 0.050(3) 0.034(2) 0.023(2) 0.013(2)
C24 0.060(3) 0.091(4) 0.040(3) 0.026(3) 0.023(2) 0.013(3)
C25 0.053(3) 0.080(3) 0.036(2) 0.012(2) 0.020(2) 0.017(3)
C26 0.040(2) 0.062(3) 0.039(2) 0.017(2) 0.0194(19) 0.019(2)
C27 0.078(4) 0.091(4) 0.037(3) 0.001(3) 0.021(3) 0.009(3)
C28 0.092(11) 0.113(12) 0.055(10) -0.029(10) 0.010(9) 0.017(11)
C29 0.070(11) 0.110(12) 0.060(10) -0.005(10) 0.008(10) 0.023(10)
C30 0.069(11) 0.122(12) 0.055(10) -0.008(10) 0.006(10) 0.008(11)
C28' 0.084(7) 0.074(6) 0.067(6) -0.009(5) 0.026(5) 0.008(5)
C29' 0.066(5) 0.092(6) 0.060(5) -0.004(5) 0.007(4) 0.027(5)
C30' 0.054(5) 0.111(7) 0.048(5) -0.001(5) -0.006(4) -0.003(6)
C31 0.049(3) 0.063(3) 0.051(3) 0.029(2) 0.024(2) 0.013(2)
C32 0.047(3) 0.060(3) 0.053(3) 0.036(2) 0.021(2) 0.021(2)
C33 0.050(3) 0.049(3) 0.053(3) 0.034(2) 0.024(2) 0.016(2)
C34 0.035(2) 0.047(2) 0.042(2) 0.0234(19) 0.0145(18) 0.0150(19)
C35 0.045(3) 0.041(2) 0.057(3) 0.028(2) 0.015(2) 0.018(2)
C36 0.039(2) 0.045(2) 0.060(3) 0.022(2) 0.002(2) 0.021(2)
C37 0.035(2) 0.044(3) 0.088(4) 0.023(2) 0.005(2) 0.013(2)
C38 0.038(2) 0.041(2) 0.083(3) 0.031(2) 0.010(2) 0.0137(19)
C39 0.035(2) 0.047(2) 0.052(3) 0.029(2) 0.0119(19) 0.0166(19)
C40 0.035(4) 0.049(4) 0.065(5) 0.018(4) 0.014(4) 0.017(4)
C41 0.036(7) 0.053(5) 0.057(6) 0.017(5) 0.006(5) 0.000(5)
C42 0.048(6) 0.056(6) 0.068(6) 0.012(5) 0.002(5) 0.018(5)
C43 0.037(6) 0.067(6) 0.082(7) 0.017(6) 0.026(6) 0.022(5)
C40' 0.030(4) 0.038(4) 0.070(5) 0.019(4) 0.010(4) 0.010(3)
C41' 0.038(6) 0.056(6) 0.084(8) 0.005(6) 0.000(7) 0.015(5)
C42' 0.045(5) 0.071(6) 0.076(6) 0.032(5) 0.021(5) -0.002(5)
C43' 0.026(5) 0.057(5) 0.084(7) 0.023(5) 0.003(5) 0.012(4)
C44 0.029(2) 0.048(2) 0.059(3) 0.033(2) 0.0121(19) 0.0134(18)
C45 0.033(2) 0.043(2) 0.050(2) 0.0291(19) 0.0106(18) 0.0090(18)
C46 0.031(2) 0.057(3) 0.057(3) 0.036(2) 0.008(2) 0.012(2)
C47 0.035(2) 0.058(3) 0.047(2) 0.029(2) 0.0110(19) 0.011(2)
C48 0.038(2) 0.053(2) 0.047(2) 0.036(2) 0.0155(18) 0.0168(19)
C49 0.041(2) 0.061(2) 0.040(2) 0.0330(19) 0.0182(18) 0.0197(19)
C50 0.037(2) 0.056(2) 0.049(2) 0.033(2) 0.0198(19) 0.0182(19)
C51 0.041(2) 0.061(3) 0.051(3) 0.029(2) 0.018(2) 0.024(2)
C52 0.040(2) 0.059(3) 0.063(3) 0.036(2) 0.021(2) 0.027(2)
C53 0.034(2) 0.044(2) 0.057(3) 0.033(2) 0.014(2) 0.0183(19)
C54 0.038(2) 0.069(3) 0.040(2) 0.024(2) 0.0205(18) 0.018(2)
C55 0.040(2) 0.095(3) 0.041(2) 0.030(2) 0.020(2) 0.018(2)
C56 0.046(3) 0.118(4) 0.039(3) 0.014(3) 0.020(2) 0.014(3)
C57 0.064(3) 0.099(4) 0.052(3) 0.000(3) 0.028(3) 0.007(3)
C58 0.074(3) 0.069(3) 0.047(3) 0.008(2) 0.033(3) 0.015(3)
C59 0.064(3) 0.067(3) 0.037(2) 0.017(2) 0.026(2) 0.021(2)
C60 0.054(6) 0.101(7) 0.039(5) 0.025(6) 0.018(4) 0.015(7)
C61 0.054(6) 0.124(10) 0.043(6) 0.029(6) 0.017(5) 0.028(7)
C62 0.056(3) 0.112(5) 0.068(4) 0.053(3) 0.003(3) 0.004(3)
C63 0.062(6) 0.092(8) 0.040(5) 0.039(5) 0.008(5) 0.010(6)
C64 0.042(3) 0.061(3) 0.045(3) 0.016(2) 0.019(2) 0.020(2)
C65 0.046(3) 0.071(3) 0.046(3) 0.011(2) 0.021(2) 0.008(2)
C66 0.044(2) 0.040(2) 0.053(3) 0.021(2) 0.016(2) 0.016(2)
C67 0.054(3) 0.051(3) 0.064(3) 0.024(3) 0.031(3) 0.026(2)
C60' 0.052(5) 0.082(6) 0.037(5) 0.022(5) 0.018(4) 0.016(6)
C61' 0.105(9) 0.076(7) 0.045(6) 0.014(5) 0.013(6) 0.030(7)
C63' 0.071(7) 0.091(8) 0.039(5) 0.029(5) 0.028(5) 0.017(6)
C68 0.200(11) 0.224(11) 0.140(9) 0.078(8) 0.061(8) 0.004(10)
Cl6 0.214(5) 0.312(7) 0.169(4) 0.055(4) -0.001(4) 0.048(5)
Cl5 0.349(9) 0.337(8) 0.184(5) 0.061(5) 0.065(6) -0.023(7)
Cl4 0.119(4) 0.145(5) 0.119(4) 0.051(3) 0.052(3) 0.027(3)
Cl4' 0.215(10) 0.293(12) 0.192(9) 0.061(8) 0.086(8) 0.057(9)
O5 0.207(11) 0.286(12) 0.170(9) 0.105(9) 0.046(8) 0.066(10)
C69 0.160(12) 0.279(15) 0.164(11) 0.042(11) 0.093(9) 0.034(11)

loop_
_atom_type_symbol
_atom_type_description
_atom_type_scat_dispersion_real
_atom_type_scat_dispersion_imag
_atom_type_scat_source
C C 0.0181 0.0091 'International Tables Vol C Tables 4.2.6.8 and 6.1.1.4'
H H 0.0000 0.0000 'International Tables Vol C Tables 4.2.6.8 and 6.1.1.4'
O O 0.0492 0.0322 'International Tables Vol C Tables 4.2.6.8 and 6.1.1.4'
N N 0.0311 0.0180 'International Tables Vol C Tables 4.2.6.8 and 6.1.1.4'
Cl Cl 0.3639 0.7018 'International Tables Vol C Tables 4.2.6.8 and 6.1.1.4'

loop_
_geom_angle_atom_site_label_1
_geom_angle_atom_site_label_2
_geom_angle_atom_site_label_3
_geom_angle
_geom_angle_site_symmetry_1
_geom_angle_site_symmetry_3
C12 N1 C15 110.5(4) . .
C20 N2 C17 105.8(3) . .
C45 N3 C48 109.3(4) . .
C50 N4 C53 106.2(4) . .
C1 O1 C33 119.3(4) . 2_767
C22 O2 C31 117.4(4) . .
C34 O3 C66 115.1(3) . 2_677
C59 O4 C64 120.6(4) . .
C2 C1 O1 125.6(4) . .
C2 C1 C6 120.3(4) . .
O1 C1 C6 114.1(4) . .
C1 C2 C3 120.0(4) . .
C4 C3 C2 122.1(4) . .
C3 C4 C5 117.0(4) . .
C3 C4 C7 123.2(4) . .
C5 C4 C7 119.8(4) . .
C6 C5 C4 123.3(4) . .
C5 C6 C1 117.3(4) . .
C5 C6 C11 124.5(4) . .
C1 C6 C11 118.1(4) . .
C8 C7 C10 108.0(5) . .
C8 C7 C4 110.1(4) . .
C10 C7 C4 111.9(4) . .
C8 C7 C9 109.9(5) . .
C10 C7 C9 108.1(4) . .
C4 C7 C9 108.9(4) . .
C20 C11 C12 123.7(4) 2_767 .
C20 C11 C6 117.0(4) 2_767 .
C12 C11 C6 119.0(4) . .
N1 C12 C11 125.2(4) . .
N1 C12 C13 107.4(4) . .
C11 C12 C13 127.0(4) . .
C14 C13 C12 106.9(4) . .
C13 C14 C15 108.5(4) . .
N1 C15 C16 125.4(4) . .
N1 C15 C14 106.5(4) . .
C16 C15 C14 128.0(4) . .
C15 C16 C17 124.1(4) . .
C15 C16 C21 119.6(4) . .
C17 C16 C21 116.1(4) . .
N2 C17 C16 126.8(4) . .
N2 C17 C18 110.3(4) . .
C16 C17 C18 122.9(4) . .
C19 C18 C17 106.9(4) . .
C18 C19 C20 106.2(4) . .
N2 C20 C11 127.5(4) . 2_767
N2 C20 C19 110.3(4) . .
C11 C20 C19 122.0(4) 2_767 .
C22 C21 C26 118.5(4) . .
C22 C21 C16 119.2(4) . .
C26 C21 C16 122.3(4) . .
C23 C22 C21 120.5(5) . .
C23 C22 O2 120.4(5) . .
C21 C22 O2 119.1(4) . .
C22 C23 C24 119.7(5) . .
C25 C24 C23 121.8(5) . .
C24 C25 C26 117.4(5) . .
C24 C25 C27 120.8(5) . .
C26 C25 C27 121.8(6) . .
C21 C26 C25 122.1(5) . .
C30' C27 C28' 114.4(8) . .
C30' C27 C25 111.1(7) . .
C29 C27 C25 115.1(11) . .
C28' C27 C25 113.5(6) . .
C29 C27 C30 130.9(17) . .
C25 C27 C30 106.5(13) . .
C29 C27 C28 100(2) . .
C25 C27 C28 101.5(10) . .
C30 C27 C28 95.7(19) . .
C30' C27 C29' 107.2(7) . .
C28' C27 C29' 101.9(8) . .
C25 C27 C29' 107.9(6) . .
O2 C31 C32 109.5(4) . .
C33 C32 C31 115.0(4) . .
O1 C33 C32 106.2(4) 2_767 .
O3 C34 C39 119.2(4) . .
O3 C34 C35 122.2(4) . .
C39 C34 C35 118.4(4) . .
C36 C35 C34 121.2(4) . .
C35 C36 C37 121.2(4) . .
C36 C37 C38 117.5(5) . .
C36 C37 C40 116.0(6) . .
C38 C37 C40 124.5(6) . .
C36 C37 C40' 124.5(5) . .
C38 C37 C40' 116.6(5) . .
C39 C38 C37 122.0(5) . .
C38 C39 C34 119.5(4) . .
C38 C39 C44 122.0(4) . .
C34 C39 C44 118.3(4) . .
C37 C40 C43 100.9(8) . .
C37 C40 C42 118.6(9) . .
C43 C40 C42 108.8(9) . .
C37 C40 C41 111.4(10) . .
C43 C40 C41 109.3(9) . .
C42 C40 C41 107.5(9) . .
C43' C40' C41' 109.1(9) . .
C43' C40' C42' 106.7(9) . .
C41' C40' C42' 109.5(10) . .
C43' C40' C37 110.5(8) . .
C41' C40' C37 106.2(11) . .
C42' C40' C37 114.7(7) . .
C45 C44 C53 125.9(4) . 2_677
C45 C44 C39 118.0(4) . .
C53 C44 C39 116.0(4) 2_677 .
N3 C45 C44 125.4(4) . .
N3 C45 C46 107.1(4) . .
C44 C45 C46 127.0(4) . .
C47 C46 C45 107.8(4) . .
C46 C47 C48 108.4(5) . .
N3 C48 C49 124.7(4) . .
N3 C48 C47 107.3(4) . .
C49 C48 C47 128.0(5) . .
C48 C49 C50 122.9(5) . .
C48 C49 C54 120.5(4) . .
C50 C49 C54 116.3(4) . .
N4 C50 C49 126.7(4) . .
N4 C50 C51 109.7(4) . .
C49 C50 C51 123.4(5) . .
C52 C51 C50 106.4(5) . .
C51 C52 C53 107.7(4) . .
N4 C53 C44 125.8(4) . 2_677
N4 C53 C52 109.5(4) . .
C44 C53 C52 124.6(4) 2_677 .
C59 C54 C55 117.8(5) . .
C59 C54 C49 118.5(4) . .
C55 C54 C49 123.7(5) . .
C56 C55 C54 122.9(6) . .
C57 C56 C55 117.3(6) . .
C57 C56 C60' 111.6(9) . .
C55 C56 C60' 131.1(9) . .
C57 C56 C60 134.9(9) . .
C55 C56 C60 107.8(9) . .
C56 C57 C58 122.7(6) . .
C59 C58 C57 119.1(7) . .
O4 C59 C58 123.2(5) . .
O4 C59 C54 116.6(5) . .
C58 C59 C54 120.2(5) . .
C63 C60 C61 107.1(14) . .
C63 C60 C62 103.6(12) . .
C61 C60 C62 119.1(14) . .
C63 C60 C56 123.1(12) . .
C61 C60 C56 103.4(12) . .
C62 C60 C56 101.6(10) . .
O4 C64 C65 108.0(4) . .
C66 C65 C64 114.7(4) . .
O3 C66 C65 109.5(4) 2_677 .
Cl2 C67 Cl1 110.0(3) . .
Cl2 C67 Cl3 110.8(3) . .
Cl1 C67 Cl3 109.5(3) . .
C62 C60' C56 115.1(12) . .
C62 C60' C63' 111.4(13) . .
C56 C60' C63' 104.7(11) . .
C62 C60' C61' 99.5(12) . .
C56 C60' C61' 117.6(12) . .
C63' C60' C61' 108.6(13) . .
Cl4 C68 Cl5 115.8(6) . .
Cl4 C68 Cl6 108.0(6) . .
Cl5 C68 Cl6 109.2(7) . .
Cl5 C68 Cl4' 74.9(7) . .
Cl6 C68 Cl4' 131.4(10) . .

loop_
_geom_bond_atom_site_label_1
_geom_bond_atom_site_label_2
_geom_bond_distance
_geom_bond_site_symmetry_2
Cl1 C67 1.763(6) .
Cl2 C67 1.743(6) .
Cl3 C67 1.764(6) .
N1 C12 1.357(6) .
N1 C15 1.375(5) .
N2 C20 1.355(6) .
N2 C17 1.366(5) .
N3 C45 1.373(6) .
N3 C48 1.379(6) .
N4 C50 1.364(7) .
N4 C53 1.375(6) .
O1 C1 1.370(6) .
O1 C33 1.427(5) 2_767
O2 C22 1.402(6) .
O2 C31 1.411(6) .
O3 C34 1.366(6) .
O3 C66 1.462(6) 2_677
O4 C59 1.372(6) .
O4 C64 1.410(6) .
C1 C2 1.370(7) .
C1 C6 1.425(6) .
C2 C3 1.395(7) .
C3 C4 1.379(7) .
C4 C5 1.396(7) .
C4 C7 1.532(7) .
C5 C6 1.391(6) .
C6 C11 1.480(6) .
C7 C8 1.524(7) .
C7 C10 1.527(8) .
C7 C9 1.534(8) .
C11 C20 1.396(6) 2_767
C11 C12 1.410(6) .
C12 C13 1.439(6) .
C13 C14 1.371(6) .
C14 C15 1.428(6) .
C15 C16 1.393(6) .
C16 C17 1.403(6) .
C16 C21 1.492(6) .
C17 C18 1.450(6) .
C18 C19 1.341(6) .
C19 C20 1.464(6) .
C21 C22 1.385(7) .
C21 C26 1.390(7) .
C22 C23 1.379(7) .
C23 C24 1.388(9) .
C24 C25 1.373(9) .
C25 C26 1.401(7) .
C25 C27 1.533(8) .
C27 C30' 1.512(8) .
C27 C29 1.515(10) .
C27 C28' 1.516(8) .
C27 C30 1.533(10) .
C27 C28 1.553(10) .
C27 C29' 1.559(8) .
C31 C32 1.531(7) .
C32 C33 1.523(7) .
C34 C39 1.391(6) .
C34 C35 1.400(6) .
C35 C36 1.367(7) .
C36 C37 1.382(8) .
C37 C38 1.400(7) .
C37 C40 1.506(13) .
C37 C40' 1.595(12) .
C38 C39 1.381(7) .
C39 C44 1.504(6) .
C40 C43 1.538(9) .
C40 C42 1.539(9) .
C40 C41 1.542(9) .
C40' C43' 1.531(8) .
C40' C41' 1.536(9) .
C40' C42' 1.541(9) .
C44 C45 1.388(7) .
C44 C53 1.399(7) 2_677
C45 C46 1.449(7) .
C46 C47 1.347(7) .
C47 C48 1.435(6) .
C48 C49 1.392(6) .
C49 C50 1.412(7) .
C49 C54 1.478(7) .
C50 C51 1.457(6) .
C51 C52 1.341(7) .
C52 C53 1.435(7) .
C54 C59 1.409(8) .
C54 C55 1.410(7) .
C55 C56 1.387(9) .
C56 C57 1.369(11) .
C56 C60' 1.501(16) .
C56 C60 1.652(17) .
C57 C58 1.407(9) .
C58 C59 1.388(8) .
C60 C63 1.50(2) .
C60 C61 1.52(2) .
C60 C62 1.528(18) .
C62 C60' 1.421(18) .
C64 C65 1.521(7) .
C65 C66 1.486(7) .
C60' C63' 1.55(2) .
C60' C61' 1.57(2) .
C68 Cl4 1.681(8) .
C68 Cl5 1.730(9) .
C68 Cl6 1.799(9) .
C68 Cl4' 1.811(9) .
O5 C69 1.419(17) .
